data_7238068
loop_
_publ_author_name
'Yang, Wei'
'Liu, Chenxi'
'Ma, Qi'
'Wang, Chiming'
'Wang, Hailong'
'Jiang, Jianzhuang'

_publ_section_title
;
 Metallomacrocycle-supported interpenetration networks assembled from
 binary N-containing ligands
;
_journal_issue 19
_journal_name_full CrystEngComm
_journal_page_first 3506
_journal_paper_doi 10.1039/C6CE00057F
_journal_volume 18
_journal_year 2016
_chemical_formula_moiety 'C26 H18 N12 O Zn, 3(H2 O)'
_chemical_formula_sum 'C26 H24 N12 O4 Zn'
_chemical_formula_weight 633.94
_space_group_IT_number 2
_space_group_name_Hall '-P 1'
_space_group_name_H-M_alt 'P -1'
_symmetry_cell_setting triclinic
_symmetry_space_group_name_Hall '-P 1'
_symmetry_space_group_name_H-M 'P -1'
_atom_sites_solution_hydrogens geom
_atom_sites_solution_primary direct
_atom_sites_solution_secondary difmap
_audit_creation_method SHELXL-97
_audit_update_record
;
2016-03-21 deposited with the CCDC.
2016-04-13 downloaded from the CCDC.
;
_cell_angle_alpha 94.758(11)
_cell_angle_beta 115.462(14)
_cell_angle_gamma 111.252(12)
_cell_formula_units_Z 2
_cell_length_a 11.2652(15)
_cell_length_b 12.2246(15)
_cell_length_c 12.2787(18)
_cell_measurement_reflns_used 3086
_cell_measurement_temperature 293(2)
_cell_measurement_theta_max 28.3792
_cell_measurement_theta_min 3.0232
_cell_volume 1364.4(4)
_computing_cell_refinement
;       
CrysAlisPro, Agilent Technologies,
Version 1.171.35.19 (release 27-10-2011 CrysAlis171 .NET)
(compiled Oct 27 2011,15:02:11) 
;
_computing_data_collection
;
CrysAlisPro, Agilent Technologies,
Version 1.171.35.19 (release 27-10-2011 CrysAlis171 .NET)
(compiled Oct 27 2011,15:02:11)
;
_computing_data_reduction
;
CrysAlisPro, Agilent Technologies,
Version 1.171.35.19 (release 27-10-2011 CrysAlis171 .NET)
(compiled Oct 27 2011,15:02:11)
;
_computing_molecular_graphics 'XP and  Dimond 3.0'
_computing_structure_refinement 'SHELXL-97 (Sheldrick, 2008)'
_computing_structure_solution 'SHELXS-97 (Sheldrick, 2008)'
_diffrn_ambient_temperature 293(2)
_diffrn_detector_area_resol_mean 10.5148
_diffrn_measured_fraction_theta_full 0.995
_diffrn_measured_fraction_theta_max 0.995
_diffrn_measurement_device_type 'Xcalibur, Eos, Gemini'
_diffrn_measurement_method '\w scans'
_diffrn_radiation_monochromator graphite
_diffrn_radiation_source 'fine-focus sealed tube'
_diffrn_radiation_type MoK\a
_diffrn_radiation_wavelength 0.71073
_diffrn_reflns_av_R_equivalents 0.0433
_diffrn_reflns_av_sigmaI/netI 0.0735
_diffrn_reflns_limit_h_max 13
_diffrn_reflns_limit_h_min -13
_diffrn_reflns_limit_k_max 14
_diffrn_reflns_limit_k_min -14
_diffrn_reflns_limit_l_max 13
_diffrn_reflns_limit_l_min -14
_diffrn_reflns_number 9814
_diffrn_reflns_theta_full 25.00
_diffrn_reflns_theta_max 25.00
_diffrn_reflns_theta_min 3.03
_diffrn_standards_interval_count 0
_diffrn_standards_interval_time 0
_diffrn_standards_number 0
_exptl_absorpt_coefficient_mu 0.959
_exptl_absorpt_correction_T_max 1.00000
_exptl_absorpt_correction_T_min 0.98297
_exptl_absorpt_correction_type multi-scan
_exptl_absorpt_process_details
;   
CrysAlisPro, Agilent Technologies,
Version 1.171.37.34 (release 22-05-2014 CrysAlis171 .NET)
(compiled May 22 2014,16:03:01)
Empirical absorption correction using spherical harmonics,
 implemented in SCALE3 ABSPACK scaling algorithm.
;
_exptl_crystal_colour colorless
_exptl_crystal_density_diffrn 1.543
_exptl_crystal_density_method 'not measured'
_exptl_crystal_description block
_exptl_crystal_F_000 652
_exptl_crystal_size_max 0.22
_exptl_crystal_size_mid 0.18
_exptl_crystal_size_min 0.12
_refine_diff_density_max 0.673
_refine_diff_density_min -0.778
_refine_diff_density_rms 0.086
_refine_ls_extinction_method none
_refine_ls_goodness_of_fit_ref 1.031
_refine_ls_hydrogen_treatment mixed
_refine_ls_matrix_type full
_refine_ls_number_parameters 388
_refine_ls_number_reflns 4793
_refine_ls_number_restraints 0
_refine_ls_restrained_S_all 1.031
_refine_ls_R_factor_all 0.0839
_refine_ls_R_factor_gt 0.0575
_refine_ls_shift/su_max 0.000
_refine_ls_shift/su_mean 0.000
_refine_ls_structure_factor_coef Fsqd
_refine_ls_weighting_details 'calc w=1/[\s^2^(Fo^2^)+(0.0895P)^2^+0.0000P] where P=(Fo^2^+2Fc^2^)/3'
_refine_ls_weighting_scheme calc
_refine_ls_wR_factor_gt 0.1467
_refine_ls_wR_factor_ref 0.1616
_reflns_number_gt 3537
_reflns_number_total 4793
_reflns_threshold_expression >2sigma(I)
_cod_data_source_file c6ce00057f3.cif
_cod_data_source_block 1
_cod_depositor_comments
;
The following automatic conversions were performed:

data name '_iucr_refine_instruction_details' was replaced with
'_iucr_refine_instructions_details' as specified in the replacement
file 'data/replacement-values/replacement_tags.lst'.

Automatic conversion script
Id: cif_correct_tags 9268 2022-04-12 08:56:07Z antanas 
;
_cod_original_cell_volume 1364.4(3)
_cod_original_sg_symbol_Hall -P1
_cod_original_sg_symbol_H-M P-1
_cod_database_code 7238068

loop_
_symmetry_equiv_pos_as_xyz
'x, y, z'
'-x, -y, -z'

loop_
_atom_site_label
_atom_site_type_symbol
_atom_site_fract_x
_atom_site_fract_y
_atom_site_fract_z
_atom_site_U_iso_or_equiv
_atom_site_adp_type
_atom_site_occupancy
_atom_site_symmetry_multiplicity
_atom_site_calc_flag
_atom_site_refinement_flags
C1 C 0.3497(4) 0.3091(4) 0.3802(4) 0.0313(10) Uani 1 1 d .
C2 C 0.3047(4) 0.4037(4) 0.4078(4) 0.0311(10) Uani 1 1 d .
C3 C 0.3290(5) 0.4492(4) 0.5257(4) 0.0370(11) Uani 1 1 d .
H3A H 0.3708 0.4174 0.5902 0.044 Uiso 1 1 calc R
C4 C 0.2923(5) 0.5415(4) 0.5503(4) 0.0393(11) Uani 1 1 d .
H4 H 0.3111 0.5723 0.6309 0.047 Uiso 1 1 calc R
C5 C 0.2273(5) 0.5875(4) 0.4537(4) 0.0340(10) Uani 1 1 d .
C6 C 0.2031(5) 0.5440(4) 0.3355(4) 0.0446(12) Uani 1 1 d .
H6 H 0.1597 0.5749 0.2706 0.053 Uiso 1 1 calc R
C7 C 0.2437(5) 0.4544(4) 0.3140(4) 0.0428(12) Uani 1 1 d .
H7 H 0.2299 0.4271 0.2346 0.051 Uiso 1 1 calc R
C8 C 0.0814(5) 0.6924(4) 0.3891(4) 0.0409(12) Uani 1 1 d .
C9 C -0.0605(6) 0.6012(5) 0.3392(5) 0.0523(14) Uani 1 1 d .
H9 H -0.0774 0.5307 0.3655 0.063 Uiso 1 1 calc R
C10 C -0.1763(5) 0.6159(5) 0.2503(5) 0.0505(14) Uani 1 1 d .
H10 H -0.2715 0.5550 0.2172 0.061 Uiso 1 1 calc R
C11 C -0.1522(5) 0.7217(4) 0.2091(4) 0.0384(11) Uani 1 1 d .
C12 C -0.0096(6) 0.8102(4) 0.2595(5) 0.0436(12) Uani 1 1 d .
H12 H 0.0079 0.8807 0.2331 0.052 Uiso 1 1 calc R
C13 C 0.1085(5) 0.7966(4) 0.3488(5) 0.0438(12) Uani 1 1 d .
H13 H 0.2040 0.8565 0.3807 0.053 Uiso 1 1 calc R
C14 C -0.2745(5) 0.7361(4) 0.1127(5) 0.0422(12) Uani 1 1 d .
C15 C 0.7375(6) 0.1968(5) 0.2133(5) 0.0557(14) Uani 1 1 d .
H15 H 0.7328 0.2530 0.1670 0.067 Uiso 1 1 calc R
C16 C 0.8569(6) 0.1797(5) 0.2793(6) 0.0605(16) Uani 1 1 d .
H16 H 0.9485 0.2212 0.2865 0.073 Uiso 1 1 calc R
C17 C 0.6798(5) 0.0571(4) 0.3002(4) 0.0400(11) Uani 1 1 d .
H17 H 0.6269 -0.0020 0.3260 0.048 Uiso 1 1 calc R
C18 C 1.0609(5) 0.1102(5) 0.4808(5) 0.0509(14) Uani 1 1 d .
H18 H 1.1023 0.1850 0.4672 0.061 Uiso 1 1 calc R
C19 C 0.9117(5) 0.0432(4) 0.4176(4) 0.0344(10) Uani 1 1 d .
C20 C 0.8493(5) -0.0689(4) 0.4358(5) 0.0508(14) Uani 1 1 d .
H20 H 0.7481 -0.1156 0.3924 0.061 Uiso 1 1 calc R
C21 C 0.1181(5) -0.0685(4) 0.0039(5) 0.0437(12) Uani 1 1 d .
H21 H 0.0931 -0.0063 -0.0200 0.052 Uiso 1 1 calc R
C22 C 0.0222(5) -0.1875(4) -0.0301(5) 0.0423(12) Uani 1 1 d .
H22 H -0.0792 -0.2218 -0.0801 0.051 Uiso 1 1 calc R
C23 C 0.2469(5) -0.1641(4) 0.0912(4) 0.0402(12) Uani 1 1 d .
H23 H 0.3254 -0.1804 0.1385 0.048 Uiso 1 1 calc R
C24 C 0.1343(5) -0.4356(4) 0.0040(4) 0.0354(11) Uani 1 1 d .
H24 H 0.2229 -0.3926 0.0064 0.042 Uiso 1 1 calc R
C25 C 0.0528(5) -0.3768(4) 0.0131(4) 0.0324(10) Uani 1 1 d .
C26 C -0.0800(5) -0.4398(4) 0.0086(4) 0.0343(10) Uani 1 1 d .
H26 H -0.1329 -0.3983 0.0141 0.041 Uiso 1 1 calc R
O1 O 0.1978(4) 0.6821(3) 0.4852(3) 0.0491(9) Uani 1 1 d .
O2 O 0.5244(4) 0.2525(3) 0.7304(3) 0.0653(11) Uani 1 1 d .
H2A H 0.5676 0.3125 0.7984 0.098 Uiso 1 1 d R
H2B H 0.5256 0.2975 0.6656 0.098 Uiso 1 1 d R
O3 O 0.4211(7) 0.4992(5) 0.1555(6) 0.143(2) Uani 1 1 d .
H3C H 0.4407 0.4689 0.1042 0.214 Uiso 1 1 d R
H3B H 0.3922 0.4444 0.1887 0.214 Uiso 1 1 d R
O4 O 0.4793(13) 0.9635(8) 0.4280(9) 0.241(5) Uani 1 1 d .
H4B H 0.4414 0.9195 0.3545 0.361 Uiso 1 1 d R
H4A H 0.5016 1.0384 0.4314 0.361 Uiso 1 1 d R
Zn1 Zn 0.42723(5) 0.11258(4) 0.16041(5) 0.0343(2) Uani 1 1 d .
N1 N 0.3459(4) 0.2772(3) 0.2738(3) 0.0368(9) Uani 1 1 d .
N2 N 0.3973(4) 0.1918(3) 0.2885(4) 0.0391(9) Uani 1 1 d .
N3 N 0.4283(5) 0.1747(4) 0.4015(4) 0.0476(11) Uani 1 1 d .
N4 N 0.3977(5) 0.2471(4) 0.4603(4) 0.0455(10) Uani 1 1 d .
N5 N -0.4147(6) 0.6713(6) 0.0755(7) 0.111(3) Uani 1 1 d .
N6 N -0.4900(5) 0.7107(5) -0.0146(6) 0.095(2) Uani 1 1 d .
N7 N -0.3952(4) 0.7962(3) -0.0312(4) 0.0443(10) Uani 1 1 d .
N8 N -0.2597(4) 0.8132(4) 0.0463(4) 0.0456(10) Uani 1 1 d .
N9 N 0.2585(4) -0.0536(3) 0.0794(4) 0.0389(9) Uani 1 1 d .
N10 N 0.1064(4) -0.2484(3) 0.0253(3) 0.0354(9) Uani 1 1 d .
N11 N 0.6239(4) 0.1180(3) 0.2251(4) 0.0386(9) Uani 1 1 d .
N12 N 0.8184(4) 0.0895(3) 0.3342(4) 0.0376(9) Uani 1 1 d .

loop_
_atom_site_aniso_label
_atom_site_aniso_U_11
_atom_site_aniso_U_22
_atom_site_aniso_U_33
_atom_site_aniso_U_23
_atom_site_aniso_U_13
_atom_site_aniso_U_12
C1 0.024(2) 0.030(2) 0.035(3) 0.0120(19) 0.010(2) 0.0118(19)
C2 0.021(2) 0.034(2) 0.036(3) 0.014(2) 0.012(2) 0.0123(19)
C3 0.034(3) 0.046(3) 0.040(3) 0.024(2) 0.018(2) 0.024(2)
C4 0.036(3) 0.050(3) 0.036(3) 0.015(2) 0.018(2) 0.023(2)
C5 0.024(2) 0.040(2) 0.034(3) 0.010(2) 0.008(2) 0.017(2)
C6 0.052(3) 0.052(3) 0.035(3) 0.017(2) 0.014(2) 0.038(3)
C7 0.049(3) 0.054(3) 0.028(2) 0.010(2) 0.012(2) 0.034(3)
C8 0.041(3) 0.052(3) 0.034(3) 0.008(2) 0.015(2) 0.031(3)
C9 0.047(3) 0.057(3) 0.060(4) 0.038(3) 0.023(3) 0.030(3)
C10 0.032(3) 0.057(3) 0.061(3) 0.035(3) 0.017(3) 0.021(3)
C11 0.042(3) 0.043(3) 0.039(3) 0.022(2) 0.020(2) 0.025(2)
C12 0.047(3) 0.035(3) 0.045(3) 0.014(2) 0.019(3) 0.019(2)
C13 0.036(3) 0.043(3) 0.045(3) 0.010(2) 0.015(2) 0.017(2)
C14 0.032(3) 0.047(3) 0.051(3) 0.027(2) 0.018(2) 0.021(2)
C15 0.047(3) 0.074(4) 0.065(4) 0.049(3) 0.031(3) 0.036(3)
C16 0.042(3) 0.087(4) 0.081(4) 0.055(4) 0.042(3) 0.037(3)
C17 0.023(2) 0.044(3) 0.049(3) 0.024(2) 0.011(2) 0.018(2)
C18 0.032(3) 0.049(3) 0.069(4) 0.032(3) 0.018(3) 0.020(2)
C19 0.028(2) 0.040(3) 0.036(3) 0.013(2) 0.009(2) 0.023(2)
C20 0.025(3) 0.048(3) 0.072(4) 0.025(3) 0.016(3) 0.017(2)
C21 0.032(3) 0.028(2) 0.062(3) 0.018(2) 0.013(2) 0.017(2)
C22 0.035(3) 0.030(2) 0.053(3) 0.012(2) 0.013(2) 0.017(2)
C23 0.032(3) 0.029(2) 0.042(3) 0.005(2) 0.005(2) 0.014(2)
C24 0.035(3) 0.031(2) 0.036(3) 0.009(2) 0.013(2) 0.015(2)
C25 0.034(3) 0.027(2) 0.024(2) 0.0067(18) 0.006(2) 0.013(2)
C26 0.036(3) 0.027(2) 0.036(3) 0.0082(19) 0.013(2) 0.017(2)
O1 0.049(2) 0.061(2) 0.0371(19) 0.0070(16) 0.0089(16) 0.0400(19)
O2 0.063(3) 0.071(3) 0.051(2) 0.028(2) 0.013(2) 0.034(2)
O3 0.152(6) 0.135(5) 0.149(6) 0.048(4) 0.091(5) 0.050(5)
O4 0.366(16) 0.193(9) 0.222(11) 0.083(8) 0.189(12) 0.125(10)
Zn1 0.0271(3) 0.0280(3) 0.0414(4) 0.0128(2) 0.0084(2) 0.0155(2)
N1 0.037(2) 0.038(2) 0.037(2) 0.0133(17) 0.0129(18) 0.0239(19)
N2 0.036(2) 0.037(2) 0.044(2) 0.0164(19) 0.0141(19) 0.0217(19)
N3 0.052(3) 0.043(2) 0.055(3) 0.024(2) 0.024(2) 0.030(2)
N4 0.058(3) 0.046(2) 0.051(3) 0.026(2) 0.030(2) 0.035(2)
N5 0.049(3) 0.138(5) 0.148(6) 0.121(5) 0.038(4) 0.039(4)
N6 0.042(3) 0.113(4) 0.133(5) 0.102(4) 0.033(3) 0.035(3)
N7 0.035(2) 0.044(2) 0.050(3) 0.026(2) 0.012(2) 0.021(2)
N8 0.034(2) 0.047(2) 0.052(3) 0.028(2) 0.013(2) 0.020(2)
N9 0.033(2) 0.030(2) 0.046(2) 0.0126(17) 0.0110(19) 0.0167(18)
N10 0.032(2) 0.0231(18) 0.038(2) 0.0066(16) 0.0083(18) 0.0116(17)
N11 0.032(2) 0.044(2) 0.042(2) 0.0190(19) 0.0136(19) 0.0232(19)
N12 0.030(2) 0.049(2) 0.039(2) 0.0215(19) 0.0159(18) 0.0231(19)

loop_
_atom_type_symbol
_atom_type_description
_atom_type_scat_dispersion_real
_atom_type_scat_dispersion_imag
_atom_type_scat_source
C C 0.0033 0.0016 'International Tables Vol C Tables 4.2.6.8 and 6.1.1.4'
H H 0.0000 0.0000 'International Tables Vol C Tables 4.2.6.8 and 6.1.1.4'
O O 0.0106 0.0060 'International Tables Vol C Tables 4.2.6.8 and 6.1.1.4'
Zn Zn 0.2839 1.4301 'International Tables Vol C Tables 4.2.6.8 and 6.1.1.4'
N N 0.0061 0.0033 'International Tables Vol C Tables 4.2.6.8 and 6.1.1.4'

loop_
_geom_angle_atom_site_label_1
_geom_angle_atom_site_label_2
_geom_angle_atom_site_label_3
_geom_angle
_geom_angle_site_symmetry_1
_geom_angle_site_symmetry_3
N1 C1 N4 112.6(4) . .
N1 C1 C2 123.2(4) . .
N4 C1 C2 124.2(4) . .
C3 C2 C7 117.7(4) . .
C3 C2 C1 122.6(4) . .
C7 C2 C1 119.5(4) . .
C2 C3 C4 121.5(4) . .
C2 C3 H3A 119.3 . .
C4 C3 H3A 119.3 . .
C5 C4 C3 119.4(4) . .
C5 C4 H4 120.3 . .
C3 C4 H4 120.3 . .
C6 C5 O1 123.2(4) . .
C6 C5 C4 120.1(4) . .
O1 C5 C4 116.6(4) . .
C5 C6 C7 119.4(4) . .
C5 C6 H6 120.3 . .
C7 C6 H6 120.3 . .
C6 C7 C2 121.8(4) . .
C6 C7 H7 119.1 . .
C2 C7 H7 119.1 . .
C13 C8 C9 120.9(4) . .
C13 C8 O1 119.3(5) . .
C9 C8 O1 119.8(4) . .
C10 C9 C8 119.6(4) . .
C10 C9 H9 120.2 . .
C8 C9 H9 120.2 . .
C9 C10 C11 120.8(5) . .
C9 C10 H10 119.6 . .
C11 C10 H10 119.6 . .
C12 C11 C10 118.3(4) . .
C12 C11 C14 120.9(4) . .
C10 C11 C14 120.8(4) . .
C11 C12 C13 121.7(4) . .
C11 C12 H12 119.1 . .
C13 C12 H12 119.1 . .
C8 C13 C12 118.8(5) . .
C8 C13 H13 120.6 . .
C12 C13 H13 120.6 . .
N8 C14 N5 109.9(4) . .
N8 C14 C11 123.9(4) . .
N5 C14 C11 126.2(4) . .
C16 C15 N11 109.1(4) . .
C16 C15 H15 125.5 . .
N11 C15 H15 125.5 . .
C15 C16 N12 107.2(5) . .
C15 C16 H16 126.4 . .
N12 C16 H16 126.4 . .
N12 C17 N11 112.5(4) . .
N12 C17 H17 123.7 . .
N11 C17 H17 123.7 . .
C19 C18 C20 121.2(4) . 2_756
C19 C18 H18 119.4 . .
C20 C18 H18 119.4 2_756 .
C18 C19 C20 119.9(4) . .
C18 C19 N12 120.7(4) . .
C20 C19 N12 119.4(4) . .
C18 C20 C19 119.0(4) 2_756 .
C18 C20 H20 120.5 2_756 .
C19 C20 H20 120.5 . .
C22 C21 N9 109.6(4) . .
C22 C21 H21 125.2 . .
N9 C21 H21 125.2 . .
C21 C22 N10 106.1(4) . .
C21 C22 H22 126.9 . .
N10 C22 H22 126.9 . .
N9 C23 N10 110.7(4) . .
N9 C23 H23 124.7 . .
N10 C23 H23 124.7 . .
C26 C24 C25 118.1(4) 2_545 .
C26 C24 H24 120.9 2_545 .
C25 C24 H24 120.9 . .
C26 C25 C24 121.6(4) . .
C26 C25 N10 119.4(4) . .
C24 C25 N10 119.0(4) . .
C25 C26 C24 120.3(4) . 2_545
C25 C26 H26 119.9 . .
C24 C26 H26 119.9 2_545 .
C5 O1 C8 116.1(3) . .
H2A O2 H2B 102.0 . .
H3C O3 H3B 107.7 . .
O4 O4 H4B 168.2 2_676 .
O4 O4 H4A 72.3 2_676 .
H4B O4 H4A 112.3 . .
N11 Zn1 N2 114.89(15) . .
N11 Zn1 N9 115.93(15) . .
N2 Zn1 N9 104.38(16) . .
N11 Zn1 N7 109.27(17) . 2_565
N2 Zn1 N7 105.08(16) . 2_565
N9 Zn1 N7 106.44(16) . 2_565
C1 N1 N2 104.1(4) . .
N3 N2 N1 109.3(4) . .
N3 N2 Zn1 126.9(3) . .
N1 N2 Zn1 123.7(3) . .
N4 N3 N2 108.7(3) . .
N3 N4 C1 105.2(4) . .
C14 N5 N6 107.5(4) . .
N7 N6 N5 106.7(4) . .
N6 N7 N8 110.9(4) . .
N6 N7 Zn1 129.8(3) . 2_565
N8 N7 Zn1 119.1(3) . 2_565
C14 N8 N7 105.0(4) . .
C23 N9 C21 106.4(4) . .
C23 N9 Zn1 132.5(3) . .
C21 N9 Zn1 120.8(3) . .
C23 N10 C22 107.2(3) . .
C23 N10 C25 126.4(4) . .
C22 N10 C25 126.4(4) . .
C17 N11 C15 105.0(4) . .
C17 N11 Zn1 127.9(3) . .
C15 N11 Zn1 126.7(3) . .
C17 N12 C16 106.1(4) . .
C17 N12 C19 126.4(4) . .
C16 N12 C19 127.4(4) . .

loop_
_geom_bond_atom_site_label_1
_geom_bond_atom_site_label_2
_geom_bond_distance
_geom_bond_site_symmetry_2
C1 N1 1.310(6) .
C1 N4 1.341(5) .
C1 C2 1.488(6) .
C2 C3 1.377(6) .
C2 C7 1.389(6) .
C3 C4 1.387(6) .
C3 H3A 0.9300 .
C4 C5 1.386(6) .
C4 H4 0.9300 .
C5 C6 1.375(6) .
C5 O1 1.383(5) .
C6 C7 1.378(6) .
C6 H6 0.9300 .
C7 H7 0.9300 .
C8 C13 1.383(7) .
C8 C9 1.388(7) .
C8 O1 1.394(5) .
C9 C10 1.380(6) .
C9 H9 0.9300 .
C10 C11 1.406(6) .
C10 H10 0.9300 .
C11 C12 1.381(7) .
C11 C14 1.462(6) .
C12 C13 1.391(6) .
C12 H12 0.9300 .
C13 H13 0.9300 .
C14 N8 1.310(6) .
C14 N5 1.320(7) .
C15 C16 1.342(7) .
C15 N11 1.369(6) .
C15 H15 0.9300 .
C16 N12 1.374(6) .
C16 H16 0.9300 .
C17 N12 1.317(5) .
C17 N11 1.325(5) .
C17 H17 0.9300 .
C18 C19 1.368(6) .
C18 C20 1.376(6) 2_756
C18 H18 0.9300 .
C19 C20 1.381(6) .
C19 N12 1.440(5) .
C20 C18 1.376(6) 2_756
C20 H20 0.9300 .
C21 C22 1.352(6) .
C21 N9 1.376(5) .
C21 H21 0.9300 .
C22 N10 1.400(5) .
C22 H22 0.9300 .
C23 N9 1.336(5) .
C23 N10 1.342(5) .
C23 H23 0.9300 .
C24 C26 1.387(6) 2_545
C24 C25 1.388(6) .
C24 H24 0.9300 .
C25 C26 1.386(6) .
C25 N10 1.430(5) .
C26 C24 1.387(6) 2_545
C26 H26 0.9300 .
O2 H2A 0.8732 .
O2 H2B 1.0055 .
O3 H3C 0.8500 .
O3 H3B 0.8500 .
O4 O4 1.694(17) 2_676
O4 H4B 0.8410 .
O4 H4A 0.8497 .
Zn1 N11 1.979(4) .
Zn1 N2 1.991(4) .
Zn1 N9 1.992(4) .
Zn1 N7 1.996(4) 2_565
N1 N2 1.356(5) .
N2 N3 1.332(5) .
N3 N4 1.324(5) .
N5 N6 1.324(6) .
N6 N7 1.299(6) .
N7 N8 1.329(5) .
N7 Zn1 1.996(4) 2_565

loop_
_geom_hbond_atom_site_label_D
_geom_hbond_atom_site_label_H
_geom_hbond_atom_site_label_A
_geom_hbond_distance_DH
_geom_hbond_distance_HA
_geom_hbond_distance_DA
_geom_hbond_angle_DHA
_geom_hbond_site_symmetry_A
O2 H2A O3 0.87 2.27 2.960(7) 136.1 2_666
O4 H4B O2 0.84 2.49 3.122(9) 132.2 2_666
O2 H2B N4 1.01 2.19 2.978(5) 134.2 .
O3 H3B N1 0.85 2.36 3.200(7) 167.5 .
O4 H4A N3 0.85 2.10 2.856(10) 147.2 1_565
O3 H3C N5 0.85 2.52 3.336(11) 161.5 2_565
